data_2010279
loop_
_publ_author_name
'Shanmuga Sundara Raj, S.'
'Velmurugan, D.'
'Subramanian, E.'
'Kandaswamy, M.'

_publ_section_title
;
 4-<i>tert</i>-Butyl-2,6-bis[(4-methyl-1-piperazinyl)methyl]phenol
;
_journal_issue 12
_journal_name_full 'Acta Crystallographica Section C'
_journal_page_first 2007
_journal_page_last 2009
_journal_paper_doi 10.1107/S010827019400034X
_journal_volume 50
_journal_year 1994
_chemical_formula_sum 'C22 H38 N4 O'
_chemical_formula_weight 374.6
_space_group_IT_number 2
_space_group_name_Hall '-P 1'
_space_group_name_H-M_alt 'P -1'
_symmetry_cell_setting triclinic
_symmetry_space_group_name_Hall '-P 1'
_symmetry_space_group_name_H-M 'P -1'
_atom_type_scat_source 'SHELX76 (Sheldrick, 1976)'
_cell_angle_alpha 84.530(10)
_cell_angle_beta 84.97(2)
_cell_angle_gamma 83.490(10)
_cell_formula_units_Z 2
_cell_length_a 9.7200(10)
_cell_length_b 9.9450(10)
_cell_length_c 12.172(3)
_cell_measurement_reflns_used 20
_cell_measurement_temperature 298
_cell_measurement_theta_max 25
_cell_measurement_theta_min 15
_cell_volume 1160.2(3)
_diffrn_measurement_device 'Enraf-Nonius CAD-4'
_diffrn_measurement_method \w/2\q
_diffrn_radiation_type CuK\a
_diffrn_radiation_wavelength 1.5418
_diffrn_reflns_av_R_equivalents 0.010
_diffrn_reflns_limit_h_max 11
_diffrn_reflns_limit_h_min -11
_diffrn_reflns_limit_k_max 11
_diffrn_reflns_limit_k_min -11
_diffrn_reflns_limit_l_max 14
_diffrn_reflns_limit_l_min 0
_diffrn_reflns_number 3825
_diffrn_reflns_theta_max 65
_diffrn_standards_decay_% <1.5
_diffrn_standards_interval_time 120
_diffrn_standards_number 3
_exptl_absorpt_coefficient_mu 0.45
_exptl_absorpt_correction_type none
_exptl_crystal_colour white
_exptl_crystal_density_diffrn 1.07
_exptl_crystal_description 'transparent needle'
_exptl_crystal_size_max 0.3
_exptl_crystal_size_mid 0.25
_exptl_crystal_size_min 0.2
_refine_diff_density_max 0.27
_refine_diff_density_min -0.33
_refine_ls_extinction_method none
_refine_ls_goodness_of_fit_obs 0.53
_refine_ls_hydrogen_treatment refall
_refine_ls_number_parameters 396
_refine_ls_number_reflns 2751
_refine_ls_R_factor_obs 0.061
_refine_ls_shift/esd_max 0.005
_refine_ls_structure_factor_coef F
_refine_ls_weighting_details 'w = 1/[\s^2^(F)+0.406F^2^]'
_refine_ls_weighting_scheme calc
_refine_ls_wR_factor_obs 0.071
_reflns_number_observed 2751
_reflns_number_total 3619
_reflns_observed_criterion I>=3\s(I)
_cod_data_source_file ha1065.cif
_cod_data_source_block ha1065_structure_1_of_1
_cod_depositor_comments
;
The following automatic conversions were performed:

'_refine_ls_weighting_scheme' value '1/[\s^2^(F)+0.406F^2^]' was
changed to 'calc'. New tag '_refine_ls_weighting_details' was
created. The value of the new tag was set to 'w =
1/[\s^2^(F)+0.406F^2^]'.

Automatic conversion script
Id: cif_fix_values 3143 2015-03-26 13:38:13Z robertas 
;
_cod_original_formula_sum 'C22 H38 N4 O1'
_cod_database_code 2010279

loop_
_space_group_symop_id
_space_group_symop_operation_xyz
1 x,y,z
2 -x,-y,-z

loop_
_atom_site_label
_atom_site_fract_x
_atom_site_fract_y
_atom_site_fract_z
C1 .3755(2) -.0367(2) .7229(2)
C2 .3057(2) -.1031(2) .6522(2)
C3 .1621(2) -.0979(2) .6688(2)
C4 .0848(2) -.0250(2) .7492(2)
C5 .1579(2) .0417(2) .8165(2)
C6 .3024(2) .0372(2) .8045(2)
O7 .51740(10) -.0415(2) .71130(10)
C8 -.0744(2) -.0210(2) .7610(2)
C9 -.1170(3) -.1615(3) .7970(3)
C10 -.1314(2) .0275(3) .6486(3)
C11 -.1414(3) .0790(4) .8456(3)
C12 .3783(2) .1120(2) .8795(2)
N13 .3050(2) .2421(2) .90710(10)
C14 .2860(2) .3373(2) .8093(2)
C15 .2117(3) .4709(2) .8417(2)
N16 .2906(2) .5318(2) .9166(2)
C17 .3114(3) .4378(2) 1.0130(2)
C18 .3838(2) .3030(2) .9825(2)
C19 .2230(3) .6624(3) .9447(3)
C20 .3827(2) -.1709(2) .5564(2)
N21 .5171(2) -.2452(2) .58450(10)
C22 .6021(2) -.2814(2) .4845(2)
C23 .7369(3) -.3597(3) .5117(2)
N24 .7144(2) -.4820(2) .5832(2)
C25 .6325(3) -.4447(2) .6835(2)
C26 .4951(2) -.3687(2) .6569(2)
C27 .8436(4) -.5607(3) .6085(4)
H3 .126(3) -.137(3) .614(2)
H5 .109(2) .096(2) .873(2)
H7 .552(2) -.120(2) .669(2)
H91 -.222(4) -.153(4) .801(3)
H92 -.083(3) -.196(4) .873(3)
H93 -.066(4) -.233(4) .738(3)
H101 -.237(3) .030(3) .661(3)
H102 -.087(3) -.047(3) .591(2)
H103 -.104(3) .121(3) .638(3)
H111 -.105(4) .188(4) .804(3)
H112 -.105(3) .045(3) .922(3)
H113 -.263(4) .081(4) .845(3)
H121 .473(3) .136(3) .848(3)
H122 .389(3) .052(2) .949(2)
H141 .384(3) .355(3) .764(2)
H142 .230(3) .293(3) .762(2)
H151 .114(3) .463(3) .875(2)
H152 .200(3) .540(3) .770(2)
H171 .370(3) .475(3) 1.061(2)
H172 .218(3) .415(3) 1.057(2)
H181 .396(3) .237(3) 1.057(2)
H182 .477(3) .314(3) .954(2)
H191 .282(3) .706(3) .995(3)
H192 .128(3) .654(3) .979(3)
H193 .212(4) .726(4) .871(3)
H201 .405(3) -.099(3) .493(2)
H202 .321(3) -.230(3) .526(3)
H221 .550(3) -.341(2) .441(2)
H222 .616(3) -.197(3) .443(3)
H231 .789(3) -.304(3) .551(2)
H232 .795(3) -.384(3) .452(3)
H251 .605(3) -.530(3) .734(3)
H252 .687(3) -.393(3) .725(2)
H261 .440(3) -.343(3) .722(2)
H262 .444(2) -.431(2) .615(2)
H271 .891(5) -.587(5) .549(3)
H272 .832(4) -.646(4) .668(3)
H273 .890(3) -.510(3) .652(3)

loop_
_geom_angle_atom_site_label_1
_geom_angle_atom_site_label_2
_geom_angle_atom_site_label_3
_geom_angle
_geom_angle_publ_flag
C6 C1 O7 119.0(2) yes
C2 C1 O7 120.3(2) yes
C2 C1 C6 120.7(2) yes
C1 C2 C20 120.9(2) yes
C1 C2 C3 118.2(2) yes
C3 C2 C20 120.8(2) yes
C2 C3 C4 123.0(2) yes
C3 C4 C8 120.2(2) yes
C3 C4 C5 117.0(2) yes
C5 C4 C8 122.8(2) yes
C4 C5 C6 122.1(2) yes
C1 C6 C5 119.0(2) yes
C5 C6 C12 120.4(2) yes
C1 C6 C12 120.6(2) yes
C4 C8 C11 112.0(2) yes
C4 C8 C10 109.1(2) yes
C4 C8 C9 110.3(2) yes
C10 C8 C11 107.6(2) yes
C9 C8 C11 108.7(2) yes
C9 C8 C10 108.8(2) yes
C6 C12 N13 113.8(2) yes
C12 N13 C18 109.4(2) yes
C12 N13 C14 112.2(2) yes
C14 N13 C18 108.4(2) yes
N13 C14 C15 110.5(2) yes
C14 C15 N16 110.9(2) yes
C15 N16 C19 111.3(2) yes
C15 N16 C17 108.7(2) yes
C17 N16 C19 112.4(2) yes
N16 C17 C18 111.7(2) yes
N13 C18 C17 111.0(2) yes
C2 C20 N21 112.9(2) yes
C20 N21 C26 110.5(2) yes
C20 N21 C22 110.8(2) yes
C22 N21 C26 109.5(2) yes
N21 C22 C23 111.3(2) yes
C22 C23 N24 111.0(2) yes
C23 N24 C27 111.9(2) yes
C23 N24 C25 109.1(2) yes
C25 N24 C27 111.2(3) yes
N24 C25 C26 110.9(2) yes
N21 C26 C25 110.1(2) yes

loop_
_geom_bond_atom_site_label_1
_geom_bond_atom_site_label_2
_geom_bond_distance
_geom_bond_publ_flag
C1 C2 1.396(3) yes
C1 C6 1.389(3) yes
C1 O7 1.370(2) yes
C2 C3 1.389(3) yes
C2 C20 1.502(3) yes
C3 C4 1.395(3) yes
C4 C5 1.389(5) yes
C4 C8 1.538(3) yes
C5 C6 1.395(3) yes
C6 C12 1.518(3) yes
C8 C9 1.516(4) yes
C8 C10 1.537(4) yes
C8 C11 1.549(4) yes
C12 N13 1.458(3) yes
N13 C14 1.460(3) yes
N13 C18 1.460(3) yes
C14 C15 1.508(3) yes
C15 N16 1.456(4) yes
N16 C17 1.443(3) yes
N16 C19 1.445(4) yes
C17 C18 1.505(3) yes
C20 N21 1.477(3) yes
N21 C22 1.461(3) yes
N21 C26 1.467(3) yes
C22 C23 1.493(3) yes
C23 N24 1.453(3) yes
N24 C25 1.453(3) yes
N24 C27 1.443(4) yes
C25 C26 1.503(3) yes
C3 H3 .92(3) no
C5 H5 0.97(2) no
O7 H7 .99(2) no
C9 H91 1.01(4) no
C9 H92 1.02(4) no
C9 H93 1.11(4) no
C10 H101 1.02(3) no
C10 H102 1.10(3) no
C10 H103 .99(3) no
C11 H111 1.23(4) no
C11 H112 1.04(4) no
C11 H113 1.18(4) no
C12 H121 1.01(3) no
C12 H122 0.99(3) no
C14 H141 1.08(3) no
C14 H142 0.99(2) no
C15 H151 1.01(3) no
C15 H152 1.06(3) no
C17 H171 0.97(4) no
C17 H172 1.05(3) no
C18 H181 1.07(3) no
C18 H182 0.96(3) no
C19 H191 1.03(4) no
C19 H192 0.99(3) no
C19 H193 1.05(4) no
C20 H201 1.03(3) no
C20 H202 1.00(4) no
C22 H221 1.03(3) no
C22 H222 0.95(3) no
C23 H231 0.97(3) no
C23 H232 0.91(4) no
C25 H251 1.05(3) no
C25 H252 0.98(3) no
C26 H261 0.96(3) no
C26 H262 1.03(2) no
C27 H271 .87(5) no
C27 H272 1.07(4) no
C27 H273 .94(4) no
